data_7052175
loop_
_publ_author_name
'Baylies, Christian J.'
'Harding, Lindsay P.'
'Jeffery, John C.'
'Moon, Ryan'
'Rice, Craig R.'
'Riis-Johannessen, T.'

_publ_section_title
;
 Electrostatic control of the formation of heteroleptic transition
 metal helicates
;
_journal_issue 8
_journal_name_full 'New Journal of Chemistry'
_journal_page_first 1525
_journal_paper_doi 10.1039/b702608k
_journal_volume 31
_journal_year 2007
_chemical_formula_sum 'C78 H78 Cl4 N15 O28.5 S4 Zn2'
_chemical_formula_weight 2082.33
_chemical_name_systematic
;
?
;
_space_group_IT_number 2
_symmetry_cell_setting triclinic
_symmetry_space_group_name_Hall '-P 1'
_symmetry_space_group_name_H-M 'P -1'
_atom_sites_solution_hydrogens geom
_atom_sites_solution_primary direct
_atom_sites_solution_secondary difmap
_audit_creation_method SHELXL-97
_cell_angle_alpha 75.86(3)
_cell_angle_beta 82.89(3)
_cell_angle_gamma 84.78(3)
_cell_formula_units_Z 2
_cell_length_a 13.641(3)
_cell_length_b 17.738(4)
_cell_length_c 18.898(4)
_cell_measurement_reflns_used 6293
_cell_measurement_temperature 100(2)
_cell_measurement_theta_max 50.879
_cell_measurement_theta_min 4.420
_cell_volume 4391.2(18)
_computing_cell_refinement 'SAINT (Bruker, 2001)'
_computing_data_collection 'SMART (Bruker, 2001)'
_computing_data_reduction 'SHELXTL (Bruker, 2001)'
_computing_molecular_graphics 'SHELXTL (Bruker, 2001)'
_computing_publication_material 'SHELXTL (Bruker, 2001)'
_computing_structure_refinement 'SHELXTL (Bruker, 2001)'
_computing_structure_solution 'SHELXTL (Bruker, 2001)'
_diffrn_ambient_temperature 100(2)
_diffrn_detector_area_resol_mean 8.2
_diffrn_measured_fraction_theta_full 0.996
_diffrn_measured_fraction_theta_max 0.996
_diffrn_measurement_device_type 'CCD area detector'
_diffrn_measurement_method 'frames each covering 0.3\% in\w'
_diffrn_radiation_monochromator graphite
_diffrn_radiation_source 'fine-focus sealed tube'
_diffrn_radiation_type MoK\a
_diffrn_radiation_wavelength 0.71073
_diffrn_reflns_av_R_equivalents 0.0621
_diffrn_reflns_av_sigmaI/netI 0.0942
_diffrn_reflns_limit_h_max 17
_diffrn_reflns_limit_h_min -17
_diffrn_reflns_limit_k_max 23
_diffrn_reflns_limit_k_min -23
_diffrn_reflns_limit_l_max 24
_diffrn_reflns_limit_l_min -24
_diffrn_reflns_number 49434
_diffrn_reflns_theta_full 27.48
_diffrn_reflns_theta_max 27.48
_diffrn_reflns_theta_min 1.51
_exptl_absorpt_coefficient_mu 0.853
_exptl_absorpt_correction_T_max 1
_exptl_absorpt_correction_T_min 0.724453
_exptl_absorpt_correction_type multi-scan
_exptl_absorpt_process_details 'SADABS (Sheldrick, 1996)'
_exptl_crystal_colour colourless
_exptl_crystal_density_diffrn 1.575
_exptl_crystal_density_method 'not measured'
_exptl_crystal_description block
_exptl_crystal_F_000 2142
_exptl_crystal_size_max 0.3
_exptl_crystal_size_mid 0.1
_exptl_crystal_size_min 0.1
_refine_diff_density_max 1.329
_refine_diff_density_min -0.594
_refine_diff_density_rms 0.098
_refine_ls_extinction_method none
_refine_ls_goodness_of_fit_ref 1.024
_refine_ls_hydrogen_treatment constr
_refine_ls_matrix_type full
_refine_ls_number_parameters 1190
_refine_ls_number_reflns 20080
_refine_ls_number_restraints 4
_refine_ls_restrained_S_all 1.042
_refine_ls_R_factor_all 0.1106
_refine_ls_R_factor_gt 0.0560
_refine_ls_shift/su_max 0.001
_refine_ls_shift/su_mean 0.000
_refine_ls_structure_factor_coef Fsqd
_refine_ls_weighting_details 'calc w=1/[\s^2^(Fo^2^)+(0.0805P)^2^+0.0000P] where P=(Fo^2^+2Fc^2^)/3'
_refine_ls_weighting_scheme calc
_refine_ls_wR_factor_gt 0.1368
_refine_ls_wR_factor_ref 0.1612
_reflns_number_gt 12221
_reflns_number_total 20080
_reflns_threshold_expression >2sigma(I)
_cod_data_source_file b702608k.txt
_cod_data_source_block craigpm
_cod_original_cell_volume 4391.0(15)
_cod_original_sg_symbol_H-M P-1
_cod_original_formula_sum 'C78 H78 Cl4 N15 O28.50 S4 Zn2'
_cod_database_code 7052175

loop_
_symmetry_equiv_pos_as_xyz
'x, y, z'
'-x, -y, -z'

loop_
_atom_site_label
_atom_site_type_symbol
_atom_site_fract_x
_atom_site_fract_y
_atom_site_fract_z
_atom_site_U_iso_or_equiv
_atom_site_adp_type
_atom_site_occupancy
_atom_site_symmetry_multiplicity
_atom_site_calc_flag
_atom_site_refinement_flags
_atom_site_disorder_assembly
_atom_site_disorder_group
Zn1 Zn 0.68315(3) 0.13589(3) 0.80643(2) 0.02370(12) Uani 1 1 d . . .
Zn2 Zn 0.85624(3) 0.36294(3) 0.67948(2) 0.02114(12) Uani 1 1 d . . .
N11 N 0.5875(3) 0.1136(2) 0.91532(17) 0.0266(8) Uani 1 1 d . . .
C12 C 0.4889(3) 0.1176(3) 0.9281(2) 0.0315(10) Uani 1 1 d . . .
H1 H 0.4522 0.1310 0.8880 0.038 Uiso 1 1 calc R . .
C13 C 0.4386(4) 0.1028(3) 0.9977(2) 0.0361(11) Uani 1 1 d . . .
H2 H 0.3697 0.1065 1.0043 0.043 Uiso 1 1 calc R . .
C14 C 0.4929(4) 0.0824(3) 1.0572(2) 0.0377(11) Uani 1 1 d . . .
H3 H 0.4611 0.0719 1.1047 0.045 Uiso 1 1 calc R . .
C15 C 0.5957(3) 0.0777(3) 1.0454(2) 0.0329(11) Uani 1 1 d . . .
H4 H 0.6337 0.0643 1.0848 0.039 Uiso 1 1 calc R . .
C16 C 0.6403(3) 0.0935(2) 0.9741(2) 0.0265(9) Uani 1 1 d . . .
N21 N 0.7785(2) 0.10454(19) 0.88224(16) 0.0227(7) Uani 1 1 d . . .
C22 C 0.8743(3) 0.0964(2) 0.8676(2) 0.0254(9) Uani 1 1 d . . .
S23 S 0.93433(8) 0.06861(7) 0.94518(6) 0.0305(3) Uani 1 1 d . . .
C24 C 0.8237(3) 0.0667(3) 0.9986(2) 0.0314(10) Uani 1 1 d . . .
H5 H 0.8161 0.0536 1.0496 0.038 Uiso 1 1 calc R . .
C25 C 0.7477(3) 0.0872(2) 0.9553(2) 0.0262(9) Uani 1 1 d . . .
N31 N 0.8485(2) 0.14591(18) 0.74394(16) 0.0186(7) Uani 1 1 d . . .
C32 C 0.9163(3) 0.1133(2) 0.7913(2) 0.0224(9) Uani 1 1 d . . .
C33 C 1.0147(3) 0.0983(2) 0.7677(2) 0.0251(9) Uani 1 1 d . . .
H6 H 1.0593 0.0761 0.8016 0.030 Uiso 1 1 calc R . .
C34 C 1.0463(3) 0.1164(2) 0.6937(2) 0.0243(9) Uani 1 1 d . . .
H7 H 1.1122 0.1068 0.6769 0.029 Uiso 1 1 calc R . .
C35 C 0.9771(3) 0.1494(2) 0.6445(2) 0.0216(8) Uani 1 1 d . . .
C36 C 0.8795(3) 0.1643(2) 0.6724(2) 0.0184(8) Uani 1 1 d . . .
N41 N 0.7739(2) 0.27750(18) 0.63094(16) 0.0180(7) Uani 1 1 d . . .
C42 C 0.7014(3) 0.3170(2) 0.59087(19) 0.0206(8) Uani 1 1 d . . .
C43 C 0.6584(3) 0.2849(2) 0.5431(2) 0.0240(9) Uani 1 1 d . . .
H8 H 0.6087 0.3131 0.5164 0.029 Uiso 1 1 calc R . .
C44 C 0.6898(3) 0.2110(2) 0.5356(2) 0.0227(9) Uani 1 1 d . . .
H9 H 0.6617 0.1889 0.5037 0.027 Uiso 1 1 calc R . .
C45 C 0.7642(3) 0.1699(2) 0.57616(19) 0.0204(8) Uani 1 1 d . . .
C46 C 0.8032(3) 0.2056(2) 0.62365(19) 0.0182(8) Uani 1 1 d . . .
N51 N 0.7300(2) 0.41870(19) 0.64629(16) 0.0201(7) Uani 1 1 d . . .
C52 C 0.6757(3) 0.3946(2) 0.60489(19) 0.0199(8) Uani 1 1 d . . .
S53 S 0.58341(8) 0.46206(7) 0.57389(6) 0.0308(3) Uani 1 1 d . . .
C54 C 0.6226(3) 0.5247(3) 0.6191(2) 0.0313(10) Uani 1 1 d . . .
H10 H 0.5938 0.5743 0.6188 0.038 Uiso 1 1 calc R . .
C55 C 0.7016(3) 0.4917(2) 0.65542(19) 0.0222(9) Uani 1 1 d . . .
N61 N 0.8471(3) 0.4753(2) 0.71502(18) 0.0274(8) Uani 1 1 d . . .
C62 C 0.7642(3) 0.5207(2) 0.7002(2) 0.0242(9) Uani 1 1 d . . .
C63 C 0.7405(3) 0.5885(3) 0.7242(2) 0.0314(10) Uani 1 1 d . . .
H11 H 0.6817 0.6179 0.7142 0.038 Uiso 1 1 calc R . .
C64 C 0.8067(4) 0.6114(3) 0.7637(2) 0.0372(11) Uani 1 1 d . . .
H12 H 0.7935 0.6570 0.7801 0.045 Uiso 1 1 calc R . .
C65 C 0.8926(4) 0.5656(3) 0.7784(2) 0.0391(12) Uani 1 1 d . . .
H13 H 0.9381 0.5799 0.8047 0.047 Uiso 1 1 calc R . .
C66 C 0.9101(4) 0.4984(3) 0.7535(2) 0.0353(11) Uani 1 1 d . . .
H14 H 0.9680 0.4677 0.7637 0.042 Uiso 1 1 calc R . .
N71 N 0.6682(2) 0.0336(2) 0.76531(16) 0.0227(7) Uani 1 1 d . . .
C72 C 0.7159(3) -0.0377(2) 0.7854(2) 0.0265(9) Uani 1 1 d . . .
H15 H 0.7586 -0.0461 0.8217 0.032 Uiso 1 1 calc R . .
C73 C 0.7037(3) -0.0977(3) 0.7544(2) 0.0296(10) Uani 1 1 d . . .
H16 H 0.7362 -0.1462 0.7703 0.036 Uiso 1 1 calc R . .
C74 C 0.6422(3) -0.0855(3) 0.6987(2) 0.0291(10) Uani 1 1 d . . .
H17 H 0.6346 -0.1251 0.6758 0.035 Uiso 1 1 calc R . .
C75 C 0.5925(3) -0.0137(3) 0.6779(2) 0.0289(10) Uani 1 1 d . . .
H18 H 0.5505 -0.0042 0.6411 0.035 Uiso 1 1 calc R . .
C76 C 0.6062(3) 0.0442(2) 0.7128(2) 0.0215(9) Uani 1 1 d . . .
N81 N 0.5811(2) 0.17119(19) 0.73583(16) 0.0217(7) Uani 1 1 d . . .
C82 C 0.5304(3) 0.2387(2) 0.7248(2) 0.0244(9) Uani 1 1 d . . .
S83 S 0.44665(7) 0.24707(6) 0.66226(5) 0.0272(2) Uani 1 1 d . . .
C84 C 0.4825(3) 0.1545(2) 0.6531(2) 0.0251(9) Uani 1 1 d . . .
H19 H 0.4562 0.1295 0.6224 0.030 Uiso 1 1 calc R . .
C85 C 0.5551(3) 0.1224(2) 0.6972(2) 0.0244(9) Uani 1 1 d . . .
N91 N 0.6407(2) 0.2762(2) 0.79465(16) 0.0213(7) Uani 1 1 d . . .
C92 C 0.5539(3) 0.2959(2) 0.76317(19) 0.0227(9) Uani 1 1 d . . .
C93 C 0.4949(3) 0.3616(3) 0.7708(2) 0.0290(10) Uani 1 1 d . . .
H20 H 0.4362 0.3736 0.7489 0.035 Uiso 1 1 calc R . .
C94 C 0.5240(3) 0.4094(3) 0.8112(2) 0.0300(10) Uani 1 1 d . . .
H21 H 0.4840 0.4530 0.8180 0.036 Uiso 1 1 calc R . .
C95 C 0.6130(3) 0.3919(2) 0.8416(2) 0.0250(9) Uani 1 1 d . . .
C96 C 0.6696(3) 0.3240(2) 0.83096(19) 0.0214(9) Uani 1 1 d . . .
N101 N 0.8459(2) 0.30611(19) 0.80793(16) 0.0199(7) Uani 1 1 d . . .
C102 C 0.9371(3) 0.2862(2) 0.8311(2) 0.0211(8) Uani 1 1 d . . .
C103 C 0.9512(3) 0.2639(2) 0.9046(2) 0.0243(9) Uani 1 1 d . . .
H22 H 1.0148 0.2511 0.9186 0.029 Uiso 1 1 calc R . .
C104 C 0.8712(3) 0.2608(2) 0.9572(2) 0.0266(9) Uani 1 1 d . . .
H23 H 0.8797 0.2463 1.0068 0.032 Uiso 1 1 calc R . .
C105 C 0.7779(3) 0.2798(3) 0.9341(2) 0.0268(9) Uani 1 1 d . . .
C106 C 0.7686(3) 0.3034(2) 0.8583(2) 0.0224(9) Uani 1 1 d . . .
N111 N 0.9915(2) 0.31880(19) 0.70357(16) 0.0205(7) Uani 1 1 d . . .
C112 C 1.0160(3) 0.2912(2) 0.7708(2) 0.0229(9) Uani 1 1 d . . .
S113 S 1.13979(8) 0.26610(7) 0.77248(6) 0.0317(3) Uani 1 1 d . . .
C114 C 1.1570(3) 0.2945(2) 0.6787(2) 0.0273(9) Uani 1 1 d . . .
H24 H 1.2177 0.2917 0.6506 0.033 Uiso 1 1 calc R . .
C115 C 1.0703(3) 0.3218(2) 0.6510(2) 0.0216(8) Uani 1 1 d . . .
N121 N 0.9505(2) 0.38457(18) 0.57138(16) 0.0205(7) Uani 1 1 d . . .
C122 C 1.0460(3) 0.3554(2) 0.5756(2) 0.0220(9) Uani 1 1 d . . .
C123 C 1.1118(3) 0.3547(2) 0.5144(2) 0.0259(9) Uani 1 1 d . . .
H25 H 1.1764 0.3340 0.5189 0.031 Uiso 1 1 calc R . .
C124 C 1.0797(3) 0.3857(2) 0.4459(2) 0.0285(10) Uani 1 1 d . . .
H26 H 1.1221 0.3850 0.4035 0.034 Uiso 1 1 calc R . .
C125 C 0.9836(3) 0.4176(2) 0.4415(2) 0.0286(10) Uani 1 1 d . . .
H27 H 0.9612 0.4399 0.3960 0.034 Uiso 1 1 calc R . .
C126 C 0.9221(3) 0.4161(2) 0.5045(2) 0.0252(9) Uani 1 1 d . . .
H28 H 0.8577 0.4378 0.5009 0.030 Uiso 1 1 calc R . .
O200 O 0.6520(2) 0.43412(18) 0.87962(15) 0.0306(7) Uani 1 1 d . . .
C201 C 0.5887(3) 0.4969(3) 0.9008(2) 0.0312(10) Uani 1 1 d . . .
H29A H 0.5292 0.4765 0.9301 0.037 Uiso 1 1 calc R . .
H30B H 0.5695 0.5347 0.8575 0.037 Uiso 1 1 calc R . .
C202 C 0.6451(4) 0.5346(3) 0.9442(2) 0.0375(11) Uani 1 1 d . . .
H31C H 0.7090 0.5480 0.9175 0.045 Uiso 1 1 calc R . .
H32D H 0.6090 0.5821 0.9519 0.045 Uiso 1 1 calc R . .
O203 O 0.6586(2) 0.48218(19) 1.01322(15) 0.0363(8) Uani 1 1 d . . .
C204 C 0.7135(4) 0.5187(4) 1.0547(3) 0.0570(16) Uani 1 1 d . . .
H33E H 0.6755 0.5643 1.0653 0.068 Uiso 1 1 calc R . .
H34F H 0.7752 0.5353 1.0262 0.068 Uiso 1 1 calc R . .
C205 C 0.7347(4) 0.4618(4) 1.1252(3) 0.0498(14) Uani 1 1 d . . .
H35G H 0.7602 0.4121 1.1155 0.060 Uiso 1 1 calc R . .
H36H H 0.7839 0.4812 1.1480 0.060 Uiso 1 1 calc R . .
O206 O 0.6461(2) 0.45265(18) 1.17211(15) 0.0342(7) Uani 1 1 d . . .
C207 C 0.6650(4) 0.3983(4) 1.2396(2) 0.0517(15) Uani 1 1 d . . .
H37I H 0.7169 0.4162 1.2610 0.062 Uiso 1 1 calc R . .
H38J H 0.6873 0.3479 1.2300 0.062 Uiso 1 1 calc R . .
C208 C 0.5766(4) 0.3908(4) 1.2902(3) 0.0540(15) Uani 1 1 d . . .
H39K H 0.5914 0.3542 1.3354 0.065 Uiso 1 1 calc R . .
H40L H 0.5575 0.4409 1.3017 0.065 Uiso 1 1 calc R . .
O209 O 0.4938(2) 0.36510(19) 1.26394(16) 0.0360(8) Uani 1 1 d . . .
C210 C 0.4901(4) 0.2852(3) 1.2697(2) 0.0461(14) Uani 1 1 d . . .
H41A H 0.4311 0.2667 1.3009 0.055 Uiso 1 1 calc R . .
H42B H 0.5471 0.2577 1.2925 0.055 Uiso 1 1 calc R . .
C211 C 0.4891(4) 0.2675(3) 1.1961(3) 0.0432(12) Uani 1 1 d . . .
H43C H 0.4650 0.2162 1.2023 0.052 Uiso 1 1 calc R . .
H44D H 0.4453 0.3055 1.1669 0.052 Uiso 1 1 calc R . .
O212 O 0.5866(2) 0.2699(2) 1.16020(15) 0.0402(8) Uani 1 1 d . . .
C213 C 0.5882(3) 0.2785(3) 1.0843(2) 0.0355(11) Uani 1 1 d . . .
H45E H 0.5623 0.3302 1.0614 0.043 Uiso 1 1 calc R . .
H46F H 0.5481 0.2406 1.0743 0.043 Uiso 1 1 calc R . .
C214 C 0.6940(3) 0.2657(3) 1.0549(2) 0.0326(11) Uani 1 1 d . . .
H47G H 0.7347 0.3031 1.0650 0.039 Uiso 1 1 calc R . .
H48H H 0.7199 0.2135 1.0765 0.039 Uiso 1 1 calc R . .
O215 O 0.6917(2) 0.27652(18) 0.97704(14) 0.0321(7) Uani 1 1 d . . .
O300 O 0.99597(19) 0.17070(16) 0.57073(14) 0.0237(6) Uani 1 1 d . . .
C301 C 1.0946(3) 0.1509(3) 0.5404(2) 0.0266(9) Uani 1 1 d . . .
H49A H 1.1121 0.0960 0.5591 0.032 Uiso 1 1 calc R . .
H50B H 1.1421 0.1809 0.5540 0.032 Uiso 1 1 calc R . .
C302 C 1.0958(3) 0.1691(3) 0.4580(2) 0.0288(10) Uani 1 1 d . . .
H51C H 1.0641 0.2205 0.4407 0.035 Uiso 1 1 calc R . .
H52D H 1.1636 0.1690 0.4353 0.035 Uiso 1 1 calc R . .
O303 O 1.0450(2) 0.11270(17) 0.43873(14) 0.0281(7) Uani 1 1 d . . .
C304 C 1.0572(3) 0.1180(3) 0.3620(2) 0.0304(10) Uani 1 1 d . . .
H53E H 1.1269 0.1194 0.3441 0.037 Uiso 1 1 calc R . .
H54F H 1.0235 0.1658 0.3368 0.037 Uiso 1 1 calc R . .
C305 C 1.0154(3) 0.0494(3) 0.3459(2) 0.0319(10) Uani 1 1 d . . .
H55G H 1.0389 0.0468 0.2959 0.038 Uiso 1 1 calc R . .
H56H H 1.0406 0.0023 0.3782 0.038 Uiso 1 1 calc R . .
O306 O 0.9102(2) 0.05139(18) 0.35445(14) 0.0305(7) Uani 1 1 d . . .
C307 C 0.8671(3) 0.0960(3) 0.2896(2) 0.0349(11) Uani 1 1 d . . .
H57I H 0.8936 0.0756 0.2474 0.042 Uiso 1 1 calc R . .
H58J H 0.8828 0.1500 0.2798 0.042 Uiso 1 1 calc R . .
C308 C 0.7583(3) 0.0899(3) 0.3027(2) 0.0351(11) Uani 1 1 d . . .
H59K H 0.7291 0.1104 0.2570 0.042 Uiso 1 1 calc R . .
H60L H 0.7434 0.0357 0.3206 0.042 Uiso 1 1 calc R . .
O309 O 0.7174(2) 0.13277(17) 0.35510(14) 0.0286(7) Uani 1 1 d . . .
C310 C 0.6159(3) 0.1207(3) 0.3787(2) 0.0279(10) Uani 1 1 d . . .
H61A H 0.5826 0.1189 0.3367 0.034 Uiso 1 1 calc R . .
H62B H 0.5862 0.1648 0.3972 0.034 Uiso 1 1 calc R . .
C311 C 0.5982(3) 0.0474(2) 0.4371(2) 0.0266(9) Uani 1 1 d . . .
H63C H 0.5274 0.0417 0.4478 0.032 Uiso 1 1 calc R . .
H64D H 0.6274 0.0031 0.4187 0.032 Uiso 1 1 calc R . .
O312 O 0.6385(2) 0.04695(16) 0.50343(14) 0.0254(6) Uani 1 1 d . . .
C313 C 0.7381(3) 0.0132(2) 0.5077(2) 0.0246(9) Uani 1 1 d . . .
H65E H 0.7575 -0.0098 0.4661 0.030 Uiso 1 1 calc R . .
H66F H 0.7400 -0.0281 0.5519 0.030 Uiso 1 1 calc R . .
C314 C 0.8105(3) 0.0712(2) 0.5082(2) 0.0243(9) Uani 1 1 d . . .
H67G H 0.8772 0.0484 0.5004 0.029 Uiso 1 1 calc R . .
H68H H 0.8016 0.1163 0.4679 0.029 Uiso 1 1 calc R . .
O315 O 0.7991(2) 0.09599(15) 0.57676(14) 0.0228(6) Uani 1 1 d . . .
Cl1 Cl 0.37018(7) 0.23633(6) 0.46994(5) 0.0239(2) Uani 1 1 d . . .
O1A O 0.4634(2) 0.2708(2) 0.46058(17) 0.0403(8) Uani 1 1 d . . .
O1B O 0.3241(2) 0.2304(2) 0.54367(15) 0.0366(8) Uani 1 1 d . . .
O1C O 0.3061(2) 0.28444(19) 0.41975(15) 0.0368(8) Uani 1 1 d . . .
O1D O 0.3845(3) 0.1609(2) 0.4547(2) 0.0514(10) Uani 1 1 d . . .
Cl2 Cl 0.06883(8) 0.13529(7) 0.09759(6) 0.0357(3) Uani 1 1 d . . .
O2A O -0.0184(3) 0.0929(2) 0.1039(2) 0.0539(10) Uani 1 1 d . . .
O2B O 0.1537(2) 0.09230(19) 0.06964(16) 0.0385(8) Uani 1 1 d . . .
O2C O 0.0843(3) 0.1466(2) 0.16758(17) 0.0460(9) Uani 1 1 d . . .
O2D O 0.0555(3) 0.2098(2) 0.04759(18) 0.0551(10) Uani 1 1 d . . .
Cl3 Cl 0.72420(9) 0.51808(7) 0.37935(6) 0.0348(3) Uani 1 1 d . . .
O3A O 0.8134(3) 0.5033(3) 0.3358(2) 0.0748(13) Uani 1 1 d . . .
O3B O 0.7485(3) 0.5496(2) 0.4381(2) 0.0550(10) Uani 1 1 d . . .
O3C O 0.6776(4) 0.4475(2) 0.4096(2) 0.0796(16) Uani 1 1 d . . .
O3D O 0.6616(3) 0.5718(3) 0.3363(2) 0.0783(14) Uani 1 1 d . . .
Cl4 Cl 0.30236(8) 0.06702(8) 0.78860(6) 0.0480(4) Uani 1 1 d . . .
O4A O 0.3900(2) 0.0160(2) 0.7864(2) 0.0637(12) Uani 1 1 d . . .
O4B O 0.2743(2) 0.0987(2) 0.71605(17) 0.0455(9) Uani 1 1 d . . .
O4C O 0.2235(2) 0.0228(3) 0.8317(2) 0.0727(15) Uani 1 1 d . . .
O4D O 0.3213(3) 0.1294(3) 0.8189(2) 0.0805(14) Uani 1 1 d . . .
N40A N -0.0242(9) 0.5939(7) 1.0206(6) 0.074(3) Uiso 0.50 1 d PD A 1
C40B C -0.0183(11) 0.6133(8) 0.9514(7) 0.078(4) Uiso 0.50 1 d PD A 1
C40C C 0.0128(8) 0.6463(6) 0.9048(5) 0.041(2) Uiso 0.50 1 d PD A 1
H69A H -0.0345 0.6867 0.8843 0.062 Uiso 0.50 1 calc PR A 1
H70B H 0.0339 0.6146 0.8705 0.062 Uiso 0.50 1 calc PR A 1
H71C H 0.0690 0.6693 0.9148 0.062 Uiso 0.50 1 calc PR A 1
C40D C 0.0844(9) 0.5371(8) 1.0480(7) 0.071(4) Uiso 0.50 1 d PD B 2
H72A H 0.0996 0.5637 0.9976 0.107 Uiso 0.50 1 calc PR B 2
H73B H 0.0841 0.4822 1.0516 0.107 Uiso 0.50 1 calc PR B 2
H74C H 0.1335 0.5464 1.0766 0.107 Uiso 0.50 1 calc PR B 2
C40E C -0.0147(6) 0.5665(5) 1.0761(4) 0.0232(17) Uiso 0.50 1 d PD B 2
N40F N -0.0701(8) 0.5830(6) 1.0998(5) 0.058(3) Uiso 0.50 1 d PD B 2
C403 C 0.1679(4) 0.7119(3) 0.6240(3) 0.0489(14) Uani 1 1 d . . .
H75D H 0.1215 0.7315 0.5886 0.073 Uiso 1 1 calc R . .
H76E H 0.2042 0.6663 0.6134 0.073 Uiso 1 1 calc R . .
H77F H 0.2131 0.7511 0.6219 0.073 Uiso 1 1 calc R . .
C404 C 0.1154(4) 0.6921(3) 0.6964(4) 0.0558(15) Uani 1 1 d . . .
N405 N 0.0747(4) 0.6778(3) 0.7537(3) 0.0774(17) Uani 1 1 d . . .
C406 C 0.2597(5) 0.2675(4) 0.9499(4) 0.081(2) Uani 1 1 d . . .
H78G H 0.2179 0.3125 0.9305 0.121 Uiso 1 1 calc R . .
H79H H 0.2274 0.2211 0.9516 0.121 Uiso 1 1 calc R . .
H80I H 0.3211 0.2681 0.9189 0.121 Uiso 1 1 calc R . .
C407 C 0.2793(5) 0.2688(4) 1.0241(5) 0.075(2) Uani 1 1 d . . .
N408 N 0.2948(5) 0.2711(4) 1.0817(4) 0.098(2) Uani 1 1 d . . .
O400 O 0.1447(9) 0.1357(7) 0.9164(6) 0.116(4) Uani 0.50 1 d P . .

loop_
_atom_site_aniso_label
_atom_site_aniso_U_11
_atom_site_aniso_U_22
_atom_site_aniso_U_33
_atom_site_aniso_U_23
_atom_site_aniso_U_13
_atom_site_aniso_U_12
Zn1 0.0185(2) 0.0302(3) 0.0200(2) 0.00013(18) -0.01140(18) 0.0073(2)
Zn2 0.0145(2) 0.0270(3) 0.0200(2) -0.00226(18) -0.00771(17) 0.00828(19)
N11 0.0260(19) 0.029(2) 0.0225(17) -0.0011(14) -0.0097(14) 0.0029(16)
C12 0.022(2) 0.032(3) 0.038(2) -0.0054(19) -0.0054(18) 0.0034(19)
C13 0.029(3) 0.033(3) 0.042(3) -0.003(2) 0.001(2) 0.000(2)
C14 0.040(3) 0.036(3) 0.030(2) -0.0017(19) 0.008(2) -0.001(2)
C15 0.039(3) 0.030(3) 0.024(2) 0.0042(17) -0.0090(19) 0.004(2)
C16 0.029(2) 0.026(2) 0.021(2) 0.0026(16) -0.0119(17) 0.0014(19)
N21 0.0221(18) 0.0233(18) 0.0195(16) 0.0027(13) -0.0110(13) 0.0062(15)
C22 0.023(2) 0.024(2) 0.026(2) 0.0016(16) -0.0110(17) 0.0050(18)
S23 0.0274(6) 0.0343(6) 0.0264(5) 0.0036(4) -0.0188(4) 0.0076(5)
C24 0.034(3) 0.034(3) 0.022(2) 0.0042(17) -0.0142(18) 0.005(2)
C25 0.029(2) 0.024(2) 0.022(2) 0.0043(16) -0.0099(17) 0.0046(18)
N31 0.0137(16) 0.0209(17) 0.0192(16) 0.0005(13) -0.0102(12) 0.0067(13)
C32 0.018(2) 0.021(2) 0.025(2) 0.0031(16) -0.0119(16) 0.0025(17)
C33 0.017(2) 0.026(2) 0.031(2) -0.0025(17) -0.0132(17) 0.0095(17)
C34 0.0108(19) 0.032(2) 0.031(2) -0.0088(18) -0.0073(16) 0.0080(17)
C35 0.018(2) 0.023(2) 0.0227(19) -0.0028(16) -0.0063(15) 0.0036(17)
C36 0.0121(18) 0.018(2) 0.0244(19) -0.0029(15) -0.0098(15) 0.0056(15)
N41 0.0117(15) 0.0231(18) 0.0163(15) 0.0003(12) -0.0045(12) 0.0047(13)
C42 0.0136(19) 0.029(2) 0.0155(17) 0.0018(15) -0.0043(14) 0.0036(17)
C43 0.017(2) 0.030(2) 0.0224(19) 0.0008(16) -0.0100(16) 0.0043(18)
C44 0.020(2) 0.026(2) 0.0205(19) -0.0021(16) -0.0099(16) 0.0044(17)
C45 0.017(2) 0.023(2) 0.0167(18) 0.0023(15) -0.0043(15) 0.0036(17)
C46 0.0108(18) 0.025(2) 0.0155(17) 0.0007(15) -0.0015(14) 0.0009(16)
N51 0.0177(17) 0.0249(18) 0.0144(15) 0.0000(13) -0.0037(12) 0.0061(14)
C52 0.0156(19) 0.023(2) 0.0163(18) 0.0030(15) -0.0024(14) 0.0073(16)
S53 0.0278(6) 0.0362(6) 0.0273(5) -0.0061(4) -0.0170(4) 0.0195(5)
C54 0.033(3) 0.030(2) 0.028(2) -0.0052(18) -0.0093(18) 0.018(2)
C55 0.021(2) 0.026(2) 0.0148(17) 0.0005(15) -0.0013(15) 0.0087(17)
N61 0.0246(19) 0.030(2) 0.0246(18) -0.0015(14) -0.0065(14) 0.0060(16)
C62 0.025(2) 0.026(2) 0.0160(18) 0.0041(15) -0.0002(15) 0.0039(18)
C63 0.037(3) 0.030(2) 0.022(2) -0.0025(17) -0.0024(18) 0.011(2)
C64 0.053(3) 0.032(3) 0.026(2) -0.0056(19) -0.004(2) 0.000(2)
C65 0.044(3) 0.042(3) 0.033(2) -0.007(2) -0.014(2) -0.002(2)
C66 0.037(3) 0.038(3) 0.031(2) -0.004(2) -0.016(2) 0.002(2)
N71 0.0151(17) 0.032(2) 0.0184(16) 0.0009(13) -0.0074(13) 0.0034(15)
C72 0.020(2) 0.031(2) 0.024(2) 0.0014(17) -0.0069(16) 0.0037(18)
C73 0.024(2) 0.032(3) 0.029(2) 0.0005(18) -0.0037(17) 0.0038(19)
C74 0.026(2) 0.032(3) 0.030(2) -0.0084(18) -0.0006(17) -0.0028(19)
C75 0.020(2) 0.037(3) 0.027(2) 0.0018(18) -0.0090(17) -0.0060(19)
C76 0.0140(19) 0.030(2) 0.0179(18) 0.0014(16) -0.0038(15) -0.0025(17)
N81 0.0158(17) 0.0249(19) 0.0197(16) 0.0052(13) -0.0072(13) 0.0025(14)
C82 0.0149(19) 0.032(2) 0.0195(19) 0.0062(16) -0.0038(15) 0.0044(17)
S83 0.0169(5) 0.0349(6) 0.0254(5) 0.0037(4) -0.0121(4) 0.0050(4)
C84 0.019(2) 0.033(2) 0.0205(19) 0.0016(17) -0.0078(16) -0.0038(18)
C85 0.015(2) 0.034(2) 0.0208(19) 0.0024(17) -0.0051(15) -0.0028(18)
N91 0.0117(16) 0.031(2) 0.0157(15) 0.0028(13) -0.0044(12) 0.0064(14)
C92 0.0136(19) 0.033(2) 0.0170(18) 0.0038(16) -0.0078(15) 0.0051(17)
C93 0.021(2) 0.034(3) 0.026(2) 0.0034(18) -0.0100(17) 0.0108(19)
C94 0.023(2) 0.033(3) 0.029(2) 0.0001(18) -0.0086(17) 0.0107(19)
C95 0.023(2) 0.031(2) 0.0178(19) -0.0017(16) -0.0014(16) 0.0055(18)
C96 0.017(2) 0.026(2) 0.0168(18) 0.0023(15) -0.0051(15) 0.0066(17)
N101 0.0167(17) 0.0239(18) 0.0176(15) -0.0001(13) -0.0085(13) 0.0034(14)
C102 0.019(2) 0.021(2) 0.0208(19) 0.0005(15) -0.0100(15) 0.0051(16)
C103 0.021(2) 0.030(2) 0.022(2) -0.0045(16) -0.0124(16) 0.0059(18)
C104 0.028(2) 0.032(2) 0.0178(19) -0.0002(16) -0.0109(16) 0.0068(19)
C105 0.024(2) 0.033(2) 0.020(2) -0.0007(17) -0.0083(16) 0.0066(19)
C106 0.020(2) 0.025(2) 0.0194(19) -0.0007(15) -0.0083(15) 0.0071(17)
N111 0.0150(16) 0.0241(18) 0.0212(16) -0.0025(13) -0.0061(13) 0.0038(14)
C112 0.016(2) 0.025(2) 0.026(2) 0.0001(16) -0.0111(16) 0.0054(17)
S113 0.0158(5) 0.0439(7) 0.0301(5) 0.0029(5) -0.0114(4) 0.0073(5)
C114 0.015(2) 0.031(2) 0.030(2) 0.0016(18) -0.0010(16) 0.0034(18)
C115 0.017(2) 0.020(2) 0.026(2) -0.0032(16) -0.0060(16) 0.0041(16)
N121 0.0171(17) 0.0187(17) 0.0226(16) 0.0004(13) -0.0055(13) 0.0058(14)
C122 0.022(2) 0.017(2) 0.024(2) 0.0011(15) -0.0047(16) 0.0019(17)
C123 0.019(2) 0.026(2) 0.030(2) -0.0014(17) -0.0031(17) 0.0030(18)
C124 0.030(2) 0.029(2) 0.024(2) -0.0040(17) 0.0039(17) -0.0009(19)
C125 0.034(3) 0.029(2) 0.019(2) 0.0009(16) -0.0045(17) 0.000(2)
C126 0.020(2) 0.030(2) 0.023(2) -0.0007(17) -0.0093(16) 0.0028(18)
O200 0.0247(16) 0.0379(19) 0.0287(15) -0.0076(13) -0.0100(12) 0.0090(14)
C201 0.032(2) 0.032(3) 0.026(2) -0.0021(18) -0.0076(18) 0.012(2)
C202 0.042(3) 0.041(3) 0.025(2) 0.0016(19) -0.009(2) 0.005(2)
O203 0.0383(19) 0.046(2) 0.0217(15) -0.0039(13) -0.0108(13) 0.0087(16)
C204 0.055(4) 0.085(5) 0.030(3) 0.001(3) -0.015(2) -0.024(3)
C205 0.036(3) 0.078(4) 0.033(3) -0.008(3) -0.012(2) 0.007(3)
O206 0.0331(18) 0.0408(19) 0.0242(15) 0.0003(13) -0.0076(13) 0.0054(15)
C207 0.047(3) 0.077(4) 0.026(2) 0.004(2) -0.013(2) -0.005(3)
C208 0.045(3) 0.075(4) 0.038(3) 0.000(3) -0.016(2) -0.003(3)
O209 0.0357(19) 0.0385(19) 0.0311(16) -0.0011(13) -0.0108(14) 0.0021(15)
C210 0.066(4) 0.034(3) 0.027(2) 0.0002(19) 0.013(2) 0.010(3)
C211 0.043(3) 0.036(3) 0.044(3) -0.003(2) 0.009(2) -0.002(2)
O212 0.0397(19) 0.055(2) 0.0185(15) -0.0028(14) 0.0026(13) 0.0138(17)
C213 0.031(3) 0.042(3) 0.024(2) 0.0025(19) -0.0020(18) 0.011(2)
C214 0.033(3) 0.045(3) 0.0144(19) -0.0002(17) -0.0047(17) 0.008(2)
O215 0.0244(16) 0.051(2) 0.0141(13) 0.0023(12) -0.0040(11) 0.0103(14)
O300 0.0144(14) 0.0301(16) 0.0243(14) -0.0045(11) -0.0030(11) 0.0070(12)
C301 0.014(2) 0.032(2) 0.033(2) -0.0085(18) -0.0019(16) 0.0059(18)
C302 0.020(2) 0.033(3) 0.033(2) -0.0090(18) -0.0001(17) 0.0019(19)
O303 0.0260(16) 0.0341(18) 0.0250(15) -0.0080(12) -0.0034(12) -0.0014(13)
C304 0.021(2) 0.044(3) 0.026(2) -0.0099(19) -0.0009(17) 0.005(2)
C305 0.026(2) 0.040(3) 0.029(2) -0.0094(19) -0.0046(18) 0.007(2)
O306 0.0232(16) 0.0425(19) 0.0237(14) -0.0039(13) -0.0066(12) 0.0036(14)
C307 0.031(3) 0.051(3) 0.020(2) -0.0011(19) -0.0087(18) 0.005(2)
C308 0.037(3) 0.043(3) 0.024(2) -0.0051(19) -0.0111(19) 0.005(2)
O309 0.0275(16) 0.0319(17) 0.0255(15) -0.0031(12) -0.0082(12) -0.0001(13)
C310 0.022(2) 0.033(3) 0.028(2) -0.0054(18) -0.0108(17) 0.0054(19)
C311 0.019(2) 0.032(2) 0.030(2) -0.0061(18) -0.0130(17) 0.0027(18)
O312 0.0196(15) 0.0291(16) 0.0279(15) -0.0054(12) -0.0112(12) 0.0054(12)
C313 0.019(2) 0.027(2) 0.028(2) -0.0058(17) -0.0116(16) 0.0072(18)
C314 0.020(2) 0.026(2) 0.025(2) -0.0026(16) -0.0084(16) 0.0053(18)
O315 0.0239(15) 0.0205(15) 0.0242(14) -0.0048(11) -0.0098(11) 0.0056(12)
Cl1 0.0174(5) 0.0287(5) 0.0239(5) -0.0028(4) -0.0081(4) 0.0065(4)
O1A 0.0226(17) 0.057(2) 0.0437(19) -0.0147(16) -0.0055(14) -0.0057(16)
O1B 0.0237(16) 0.059(2) 0.0208(15) 0.0019(14) -0.0074(12) 0.0070(15)
O1C 0.0282(17) 0.054(2) 0.0212(15) 0.0023(13) -0.0097(12) 0.0151(15)
O1D 0.045(2) 0.029(2) 0.081(3) -0.0224(18) 0.0004(19) 0.0054(17)
Cl2 0.0324(6) 0.0422(7) 0.0315(6) -0.0047(5) -0.0166(5) 0.0099(5)
O2A 0.0286(19) 0.077(3) 0.065(2) -0.032(2) -0.0060(17) -0.0064(19)
O2B 0.0334(18) 0.043(2) 0.0374(18) -0.0077(14) -0.0097(14) 0.0109(16)
O2C 0.040(2) 0.067(3) 0.0359(18) -0.0176(16) -0.0176(15) 0.0075(18)
O2D 0.063(3) 0.052(2) 0.045(2) 0.0037(17) -0.0328(18) 0.018(2)
Cl3 0.0382(6) 0.0313(6) 0.0345(6) -0.0028(4) -0.0175(5) 0.0055(5)
O3A 0.047(3) 0.093(4) 0.087(3) -0.033(3) -0.010(2) 0.022(2)
O3B 0.069(3) 0.048(2) 0.055(2) -0.0154(17) -0.031(2) 0.003(2)
O3C 0.157(5) 0.052(3) 0.037(2) -0.0160(18) 0.005(2) -0.049(3)
O3D 0.064(3) 0.088(3) 0.078(3) -0.001(2) -0.049(2) 0.034(3)
Cl4 0.0209(6) 0.0704(9) 0.0381(6) 0.0220(6) -0.0163(5) -0.0040(6)
O4A 0.0252(19) 0.075(3) 0.063(2) 0.037(2) -0.0100(17) 0.0067(19)
O4B 0.0300(18) 0.060(2) 0.0358(18) 0.0178(15) -0.0201(14) -0.0065(17)
O4C 0.0218(19) 0.113(4) 0.052(2) 0.043(2) -0.0090(16) -0.004(2)
O4D 0.059(3) 0.120(4) 0.076(3) -0.034(3) -0.046(2) 0.007(3)
C403 0.043(3) 0.042(3) 0.057(3) 0.001(2) -0.013(3) 0.001(3)
C404 0.039(3) 0.040(3) 0.083(5) -0.004(3) -0.010(3) 0.002(3)
N405 0.063(4) 0.069(4) 0.088(4) -0.004(3) 0.010(3) -0.004(3)
C406 0.064(5) 0.092(6) 0.081(5) -0.009(4) -0.026(4) 0.011(4)
C407 0.070(5) 0.046(4) 0.115(6) -0.014(4) -0.040(5) -0.004(3)
N408 0.118(6) 0.070(4) 0.116(6) -0.007(4) -0.062(5) -0.026(4)
O400 0.108(9) 0.131(10) 0.091(8) -0.012(7) -0.019(7) 0.057(8)

loop_
_atom_type_symbol
_atom_type_description
_atom_type_scat_dispersion_real
_atom_type_scat_dispersion_imag
_atom_type_scat_source
C C 0.0033 0.0016 'International Tables Vol C Tables 4.2.6.8 and 6.1.1.4'
H H 0.0000 0.0000 'International Tables Vol C Tables 4.2.6.8 and 6.1.1.4'
N N 0.0061 0.0033 'International Tables Vol C Tables 4.2.6.8 and 6.1.1.4'
O O 0.0106 0.0060 'International Tables Vol C Tables 4.2.6.8 and 6.1.1.4'
S S 0.1246 0.1234 'International Tables Vol C Tables 4.2.6.8 and 6.1.1.4'
Cl Cl 0.1484 0.1585 'International Tables Vol C Tables 4.2.6.8 and 6.1.1.4'
Zn Zn 0.2839 1.4301 'International Tables Vol C Tables 4.2.6.8 and 6.1.1.4'

loop_
_geom_angle_atom_site_label_1
_geom_angle_atom_site_label_2
_geom_angle_atom_site_label_3
_geom_angle
_geom_angle_site_symmetry_1
_geom_angle_site_symmetry_3
_geom_angle_publ_flag
N21 Zn1 N81 175.66(14) . . ?
N21 Zn1 N71 106.91(13) . . ?
N81 Zn1 N71 76.14(13) . . ?
N21 Zn1 N11 74.99(13) . . ?
N81 Zn1 N11 101.42(13) . . ?
N71 Zn1 N11 103.57(13) . . ?
N21 Zn1 N31 72.10(12) . . ?
N81 Zn1 N31 111.30(11) . . ?
N71 Zn1 N31 89.31(12) . . ?
N11 Zn1 N31 146.90(11) . . ?
N21 Zn1 N91 106.14(12) . . ?
N81 Zn1 N91 71.04(12) . . ?
N71 Zn1 N91 146.80(11) . . ?
N11 Zn1 N91 87.96(12) . . ?
N31 Zn1 N91 97.78(11) . . ?
N51 Zn2 N111 172.44(13) . . ?
N51 Zn2 N121 99.17(12) . . ?
N111 Zn2 N121 75.08(12) . . ?
N51 Zn2 N61 74.94(13) . . ?
N111 Zn2 N61 101.60(13) . . ?
N121 Zn2 N61 105.35(13) . . ?
N51 Zn2 N41 72.33(12) . . ?
N111 Zn2 N41 111.55(12) . . ?
N121 Zn2 N41 85.26(11) . . ?
N61 Zn2 N41 146.82(11) . . ?
N51 Zn2 N101 113.51(12) . . ?
N111 Zn2 N101 72.33(12) . . ?
N121 Zn2 N101 147.32(11) . . ?
N61 Zn2 N101 83.64(12) . . ?
N41 Zn2 N101 104.46(11) . . ?
C12 N11 C16 117.8(4) . . ?
C12 N11 Zn1 128.8(3) . . ?
C16 N11 Zn1 113.4(3) . . ?
N11 C12 C13 123.5(4) . . ?
C14 C13 C12 118.4(4) . . ?
C13 C14 C15 119.3(4) . . ?
C16 C15 C14 118.7(4) . . ?
N11 C16 C15 122.3(4) . . ?
N11 C16 C25 114.3(3) . . ?
C15 C16 C25 123.3(4) . . ?
C22 N21 C25 113.5(3) . . ?
C22 N21 Zn1 124.5(3) . . ?
C25 N21 Zn1 122.0(3) . . ?
N21 C22 C32 118.7(3) . . ?
N21 C22 S23 112.6(3) . . ?
C32 C22 S23 128.7(3) . . ?
C24 S23 C22 90.4(2) . . ?
C25 C24 S23 110.0(3) . . ?
N21 C25 C24 113.5(4) . . ?
N21 C25 C16 115.2(3) . . ?
C24 C25 C16 131.3(4) . . ?
C36 N31 C32 117.9(3) . . ?
C36 N31 Zn1 130.4(2) . . ?
C32 N31 Zn1 110.4(2) . . ?
N31 C32 C33 122.3(4) . . ?
N31 C32 C22 113.0(3) . . ?
C33 C32 C22 124.7(3) . . ?
C34 C33 C32 119.8(3) . . ?
C33 C34 C35 118.5(4) . . ?
O300 C35 C34 125.8(4) . . ?
O300 C35 C36 115.5(3) . . ?
C34 C35 C36 118.6(3) . . ?
N31 C36 C35 122.9(3) . . ?
N31 C36 C46 115.3(3) . . ?
C35 C36 C46 121.7(3) . . ?
C46 N41 C42 118.0(3) . . ?
C46 N41 Zn2 129.0(2) . . ?
C42 N41 Zn2 110.9(3) . . ?
N41 C42 C43 121.9(4) . . ?
N41 C42 C52 112.3(3) . . ?
C43 C42 C52 125.8(3) . . ?
C44 C43 C42 119.5(3) . . ?
C43 C44 C45 119.2(4) . . ?
O315 C45 C44 125.6(4) . . ?
O315 C45 C46 116.3(3) . . ?
C44 C45 C46 118.0(4) . . ?
N41 C46 C45 123.3(3) . . ?
N41 C46 C36 114.9(3) . . ?
C45 C46 C36 121.8(3) . . ?
C52 N51 C55 113.7(3) . . ?
C52 N51 Zn2 123.6(3) . . ?
C55 N51 Zn2 121.9(3) . . ?
N51 C52 C42 117.8(3) . . ?
N51 C52 S53 112.6(3) . . ?
C42 C52 S53 129.6(3) . . ?
C52 S53 C54 90.1(2) . . ?
C55 C54 S53 110.5(3) . . ?
C54 C55 N51 113.1(4) . . ?
C54 C55 C62 132.5(4) . . ?
N51 C55 C62 114.3(3) . . ?
C66 N61 C62 117.9(4) . . ?
C66 N61 Zn2 127.5(3) . . ?
C62 N61 Zn2 114.4(3) . . ?
N61 C62 C63 123.0(4) . . ?
N61 C62 C55 113.7(4) . . ?
C63 C62 C55 123.4(4) . . ?
C64 C63 C62 118.2(4) . . ?
C65 C64 C63 119.0(4) . . ?
C66 C65 C64 119.2(4) . . ?
N61 C66 C65 122.7(4) . . ?
C76 N71 C72 117.7(4) . . ?
C76 N71 Zn1 115.2(3) . . ?
C72 N71 Zn1 127.2(3) . . ?
N71 C72 C73 122.6(4) . . ?
C72 C73 C74 119.3(4) . . ?
C75 C74 C73 119.0(4) . . ?
C74 C75 C76 118.9(4) . . ?
N71 C76 C75 122.5(4) . . ?
N71 C76 C85 113.4(4) . . ?
C75 C76 C85 124.0(3) . . ?
C82 N81 C85 113.9(3) . . ?
C82 N81 Zn1 125.6(3) . . ?
C85 N81 Zn1 120.4(3) . . ?
N81 C82 C92 118.1(3) . . ?
N81 C82 S83 112.4(3) . . ?
C92 C82 S83 129.4(3) . . ?
C84 S83 C82 90.0(2) . . ?
C85 C84 S83 110.4(3) . . ?
N81 C85 C84 113.2(4) . . ?
N81 C85 C76 114.8(3) . . ?
C84 C85 C76 132.0(4) . . ?
C96 N91 C92 118.1(3) . . ?
C96 N91 Zn1 129.6(2) . . ?
C92 N91 Zn1 108.9(3) . . ?
N91 C92 C93 122.0(4) . . ?
N91 C92 C82 112.7(3) . . ?
C93 C92 C82 125.3(3) . . ?
C94 C93 C92 119.4(4) . . ?
C93 C94 C95 119.5(4) . . ?
O200 C95 C94 126.0(4) . . ?
O200 C95 C96 116.1(3) . . ?
C94 C95 C96 117.8(4) . . ?
N91 C96 C95 123.1(3) . . ?
N91 C96 C106 115.7(3) . . ?
C95 C96 C106 121.1(4) . . ?
C106 N101 C102 118.1(3) . . ?
C106 N101 Zn2 129.4(2) . . ?
C102 N101 Zn2 111.5(2) . . ?
N101 C102 C103 122.2(4) . . ?
N101 C102 C112 113.0(3) . . ?
C103 C102 C112 124.8(3) . . ?
C104 C103 C102 119.9(4) . . ?
C103 C104 C105 118.3(3) . . ?
O215 C105 C104 126.5(3) . . ?
O215 C105 C106 114.4(3) . . ?
C104 C105 C106 119.0(4) . . ?
N101 C106 C105 122.4(4) . . ?
N101 C106 C96 116.7(3) . . ?
C105 C106 C96 120.9(4) . . ?
C112 N111 C115 113.3(3) . . ?
C112 N111 Zn2 124.3(3) . . ?
C115 N111 Zn2 122.1(2) . . ?
N111 C112 C102 117.6(3) . . ?
N111 C112 S113 112.4(3) . . ?
C102 C112 S113 130.0(3) . . ?
C112 S113 C114 90.21(19) . . ?
C115 C114 S113 110.7(3) . . ?
C114 C115 N111 113.3(3) . . ?
C114 C115 C122 132.1(4) . . ?
N111 C115 C122 114.6(3) . . ?
C126 N121 C122 117.7(3) . . ?
C126 N121 Zn2 128.0(3) . . ?
C122 N121 Zn2 114.1(2) . . ?
N121 C122 C123 122.5(3) . . ?
N121 C122 C115 113.9(3) . . ?
C123 C122 C115 123.6(4) . . ?
C122 C123 C124 118.6(4) . . ?
C125 C124 C123 119.0(4) . . ?
C126 C125 C124 119.3(4) . . ?
N121 C126 C125 122.8(4) . . ?
C95 O200 C201 116.8(3) . . ?
O200 C201 C202 108.1(4) . . ?
O203 C202 C201 109.4(4) . . ?
C202 O203 C204 109.1(4) . . ?
O203 C204 C205 109.5(5) . . ?
O206 C205 C204 108.3(4) . . ?
C205 O206 C207 109.0(4) . . ?
O206 C207 C208 110.2(4) . . ?
O209 C208 C207 114.5(4) . . ?
C210 O209 C208 118.0(4) . . ?
O209 C210 C211 111.8(4) . . ?
O212 C211 C210 108.7(4) . . ?
C213 O212 C211 112.2(4) . . ?
O212 C213 C214 107.1(3) . . ?
O215 C214 C213 104.8(3) . . ?
C105 O215 C214 118.4(3) . . ?
C35 O300 C301 116.4(3) . . ?
O300 C301 C302 107.8(3) . . ?
O303 C302 C301 109.1(3) . . ?
C302 O303 C304 112.4(3) . . ?
O303 C304 C305 110.0(4) . . ?
O306 C305 C304 114.2(4) . . ?
C305 O306 C307 112.7(3) . . ?
O306 C307 C308 108.2(3) . . ?
O309 C308 C307 109.8(4) . . ?
C310 O309 C308 113.2(3) . . ?
O309 C310 C311 114.1(3) . . ?
O312 C311 C310 112.9(3) . . ?
C311 O312 C313 114.6(3) . . ?
O312 C313 C314 112.8(3) . . ?
O315 C314 C313 112.2(3) . . ?
C45 O315 C314 118.5(3) . . ?
O1D Cl1 O1A 109.9(2) . . ?
O1D Cl1 O1C 108.7(2) . . ?
O1A Cl1 O1C 109.3(2) . . ?
O1D Cl1 O1B 110.0(2) . . ?
O1A Cl1 O1B 110.14(19) . . ?
O1C Cl1 O1B 108.73(17) . . ?
O2C Cl2 O2D 109.2(2) . . ?
O2C Cl2 O2A 110.1(2) . . ?
O2D Cl2 O2A 108.9(2) . . ?
O2C Cl2 O2B 109.75(19) . . ?
O2D Cl2 O2B 109.3(2) . . ?
O2A Cl2 O2B 109.5(2) . . ?
O3D Cl3 O3C 110.4(3) . . ?
O3D Cl3 O3A 109.7(3) . . ?
O3C Cl3 O3A 109.5(3) . . ?
O3D Cl3 O3B 109.5(3) . . ?
O3C Cl3 O3B 109.2(2) . . ?
O3A Cl3 O3B 108.5(3) . . ?
O4D Cl4 O4B 108.6(3) . . ?
O4D Cl4 O4A 109.2(3) . . ?
O4B Cl4 O4A 110.5(2) . . ?
O4D Cl4 O4C 111.5(3) . . ?
O4B Cl4 O4C 108.6(2) . . ?
O4A Cl4 O4C 108.4(2) . . ?
C40C C40B N40A 147.6(18) . . ?
N40F C40E C40D 170.9(12) . . ?
N405 C404 C403 178.7(7) . . ?
N408 C407 C406 178.8(8) . . ?

loop_
_geom_bond_atom_site_label_1
_geom_bond_atom_site_label_2
_geom_bond_distance
_geom_bond_site_symmetry_2
_geom_bond_publ_flag
Zn1 N21 1.999(3) . ?
Zn1 N81 2.001(3) . ?
Zn1 N71 2.176(4) . ?
Zn1 N11 2.264(3) . ?
Zn1 N31 2.413(3) . ?
Zn1 N91 2.465(3) . ?
Zn2 N51 1.997(3) . ?
Zn2 N111 1.999(3) . ?
Zn2 N121 2.243(3) . ?
Zn2 N61 2.243(4) . ?
Zn2 N41 2.376(3) . ?
Zn2 N101 2.382(3) . ?
N11 C12 1.335(5) . ?
N11 C16 1.355(5) . ?
C12 C13 1.383(6) . ?
C13 C14 1.379(6) . ?
C14 C15 1.390(7) . ?
C15 C16 1.382(6) . ?
C16 C25 1.464(6) . ?
N21 C22 1.304(5) . ?
N21 C25 1.361(5) . ?
C22 C32 1.453(6) . ?
C22 S23 1.712(4) . ?
S23 C24 1.707(5) . ?
C24 C25 1.368(5) . ?
N31 C36 1.335(5) . ?
N31 C32 1.359(4) . ?
C32 C33 1.384(5) . ?
C33 C34 1.379(6) . ?
C34 C35 1.396(5) . ?
C35 O300 1.350(4) . ?
C35 C36 1.397(5) . ?
C36 C46 1.495(5) . ?
N41 C46 1.337(5) . ?
N41 C42 1.356(4) . ?
C42 C43 1.387(5) . ?
C42 C52 1.469(6) . ?
C43 C44 1.377(6) . ?
C44 C45 1.392(5) . ?
C45 O315 1.351(5) . ?
C45 C46 1.395(5) . ?
N51 C52 1.307(5) . ?
N51 C55 1.363(5) . ?
C52 S53 1.710(4) . ?
S53 C54 1.712(5) . ?
C54 C55 1.360(5) . ?
C55 C62 1.477(6) . ?
N61 C66 1.340(5) . ?
N61 C62 1.344(5) . ?
C62 C63 1.385(6) . ?
C63 C64 1.385(6) . ?
C64 C65 1.381(7) . ?
C65 C66 1.376(7) . ?
N71 C76 1.350(4) . ?
N71 C72 1.358(5) . ?
C72 C73 1.365(6) . ?
C73 C74 1.391(6) . ?
C74 C75 1.378(6) . ?
C75 C76 1.386(6) . ?
C76 C85 1.474(6) . ?
N81 C82 1.311(5) . ?
N81 C85 1.354(5) . ?
C82 C92 1.460(6) . ?
C82 S83 1.715(4) . ?
S83 C84 1.715(4) . ?
C84 C85 1.368(5) . ?
N91 C96 1.326(5) . ?
N91 C92 1.369(4) . ?
C92 C93 1.383(6) . ?
C93 C94 1.383(6) . ?
C94 C95 1.384(5) . ?
C95 O200 1.338(5) . ?
C95 C96 1.414(6) . ?
C96 C106 1.487(5) . ?
N101 C106 1.326(5) . ?
N101 C102 1.357(5) . ?
C102 C103 1.381(5) . ?
C102 C112 1.460(6) . ?
C103 C104 1.377(6) . ?
C104 C105 1.381(5) . ?
C105 O215 1.340(5) . ?
C105 C106 1.410(5) . ?
N111 C112 1.318(5) . ?
N111 C115 1.366(5) . ?
C112 S113 1.709(4) . ?
S113 C114 1.712(4) . ?
C114 C115 1.354(5) . ?
C115 C122 1.469(5) . ?
N121 C126 1.340(5) . ?
N121 C122 1.361(5) . ?
C122 C123 1.376(6) . ?
C123 C124 1.385(5) . ?
C124 C125 1.383(6) . ?
C125 C126 1.366(6) . ?
O200 C201 1.450(5) . ?
C201 C202 1.493(6) . ?
C202 O203 1.427(5) . ?
O203 C204 1.441(6) . ?
C204 C205 1.504(7) . ?
C205 O206 1.405(6) . ?
O206 C207 1.434(5) . ?
C207 C208 1.438(7) . ?
C208 O209 1.441(6) . ?
O209 C210 1.399(6) . ?
C210 C211 1.500(7) . ?
C211 O212 1.416(6) . ?
O212 C213 1.403(5) . ?
C213 C214 1.498(6) . ?
C214 O215 1.440(4) . ?
O300 C301 1.443(5) . ?
C301 C302 1.509(5) . ?
C302 O303 1.408(5) . ?
O303 C304 1.420(5) . ?
C304 C305 1.499(6) . ?
C305 O306 1.422(5) . ?
O306 C307 1.447(5) . ?
C307 C308 1.483(6) . ?
C308 O309 1.423(5) . ?
O309 C310 1.421(5) . ?
C310 C311 1.502(6) . ?
C311 O312 1.428(4) . ?
O312 C313 1.437(4) . ?
C313 C314 1.492(6) . ?
C314 O315 1.454(5) . ?
Cl1 O1D 1.429(3) . ?
Cl1 O1A 1.433(3) . ?
Cl1 O1C 1.438(3) . ?
Cl1 O1B 1.439(3) . ?
Cl2 O2C 1.428(3) . ?
Cl2 O2D 1.435(3) . ?
Cl2 O2A 1.442(4) . ?
Cl2 O2B 1.444(3) . ?
Cl3 O3D 1.395(4) . ?
Cl3 O3C 1.416(4) . ?
Cl3 O3A 1.423(4) . ?
Cl3 O3B 1.443(4) . ?
Cl4 O4D 1.420(5) . ?
Cl4 O4B 1.434(3) . ?
Cl4 O4A 1.434(4) . ?
Cl4 O4C 1.435(4) . ?
N40A C40B 1.262(13) . ?
C40B C40C 1.000(12) . ?
C40D C40E 1.487(12) . ?
C40E N40F 0.893(10) . ?
C403 C404 1.441(8) . ?
C404 N405 1.134(8) . ?
C406 C407 1.465(10) . ?
C407 N408 1.146(9) . ?
